data_8101982
loop_
_publ_author_name
'Deng, Q.'
'Jiang, W.-J.'
'Peng, Z.-S.'
'Long, Y.-F.'
'Cai, T.-J.'

_publ_section_title
;
Crystal structure of aquabis(acrylato-O,O')-(1,10-phenanthroline-N,
N')zinc(II) hydrate, Zn(C~3~H~3~O~2~)~2~(H~2~O)(C~12~H~10~N~2~) &#x00B7; 
H~2~O
;
_journal_issue 3
_journal_name_full 'Zeitschrift f\"ur Kristallographie - New Crystal Structures'
_journal_page_first 287
_journal_page_last 288
_journal_volume 221
_journal_year 2006
_chemical_formula_structural '[Zn(C3H3O2)2(H2O)(C12H10N2)2] &#x00B7; H2O'
_chemical_formula_sum 'C18 H18 N2 O6 Zn'
_chemical_formula_weight 423.71
_chemical_name_systematic
; 
aqua-bis(acrylato-O,O')-bis(1,10-phenanthroline-N,N')zinc(II) hydrate
;
_space_group_IT_number 2
_symmetry_cell_setting triclinic
_symmetry_space_group_name_Hall '-P 1'
_symmetry_space_group_name_H-M 'P -1'
_atom_sites_solution_hydrogens geom
_atom_sites_solution_primary direct
_atom_sites_solution_secondary difmap
_audit_creation_method SHELXL-97
_cell_angle_alpha 103.144(4)
_cell_angle_beta 99.428(4)
_cell_angle_gamma 111.743(3)
_cell_formula_units_Z 2
_cell_length_a 9.2816(7)
_cell_length_b 10.5205(8)
_cell_length_c 11.0378(7)
_cell_measurement_reflns_used 8500
_cell_measurement_temperature 293(2)
_cell_measurement_theta_max 28.5
_cell_measurement_theta_min 1.05
_cell_volume 937.53(12)
_computing_cell_refinement 'Bruker SMART'
_computing_data_collection 'Bruker SMART'
_computing_data_reduction 'Bruker SMART'
_computing_molecular_graphics 'Bruker SHELXTL'
_computing_publication_material 'Bruker SHELXTL'
_computing_structure_refinement 'SHELXL-97 (Sheldrick, 1997)'
_computing_structure_solution 'SHELXS-97 (Sheldrick, 1990)'
_diffrn_ambient_temperature 293(2)
_diffrn_detector_area_resol_mean 8.40
_diffrn_measured_fraction_theta_full 0.986
_diffrn_measured_fraction_theta_max 0.986
_diffrn_measurement_device_type 'Bruker SMART APEX CCD II'
_diffrn_measurement_method omega
_diffrn_radiation_monochromator graphite
_diffrn_radiation_source 'fine-focus sealed tube'
_diffrn_radiation_type MoK\a
_diffrn_radiation_wavelength 0.71073
_diffrn_reflns_av_R_equivalents 0.0190
_diffrn_reflns_av_sigmaI/netI 0.0224
_diffrn_reflns_limit_h_max 12
_diffrn_reflns_limit_h_min -12
_diffrn_reflns_limit_k_max 12
_diffrn_reflns_limit_k_min -14
_diffrn_reflns_limit_l_max 14
_diffrn_reflns_limit_l_min -14
_diffrn_reflns_number 11876
_diffrn_reflns_theta_full 28.39
_diffrn_reflns_theta_max 28.39
_diffrn_reflns_theta_min 2.20
_diffrn_standards_decay_% negligible
_diffrn_standards_interval_count none
_diffrn_standards_number 0
_exptl_absorpt_coefficient_mu 1.347
_exptl_absorpt_correction_T_max 0.650
_exptl_absorpt_correction_T_min 0.551
_exptl_absorpt_correction_type empirical
_exptl_absorpt_process_details 'SADABS (Sheldrick, 2002)'
_exptl_crystal_colour colorless
_exptl_crystal_density_diffrn 1.501
_exptl_crystal_density_method 'not measured'
_exptl_crystal_description block
_exptl_crystal_F_000 436
_exptl_crystal_size_max 0.45
_exptl_crystal_size_mid 0.40
_exptl_crystal_size_min 0.32
_refine_diff_density_max 0.433
_refine_diff_density_min -0.243
_refine_diff_density_rms 0.043
_refine_ls_extinction_method none
_refine_ls_goodness_of_fit_ref 1.039
_refine_ls_hydrogen_treatment mixed
_refine_ls_matrix_type full
_refine_ls_number_parameters 244
_refine_ls_number_reflns 4634
_refine_ls_number_restraints 0
_refine_ls_restrained_S_all 1.039
_refine_ls_R_factor_all 0.0344
_refine_ls_R_factor_gt 0.0286
_refine_ls_shift/su_max 0.001
_refine_ls_shift/su_mean 0.000
_refine_ls_structure_factor_coef Fsqd
_refine_ls_weighting_details 'calc w=1/[\s^2^(Fo^2^)+(0.0428P)^2^+0.1695P] where P=(Fo^2^+2Fc^2^)/3'
_refine_ls_weighting_scheme calc
_refine_ls_wR_factor_gt 0.0762
_refine_ls_wR_factor_ref 0.0800
_reflns_number_gt 4051
_reflns_number_total 4634
_reflns_threshold_expression >2sigma(I)
_cod_data_source_file 1267-1793.cff
_cod_data_source_block '[Zn(C12H10N2)(H2O)(C3H3O2)2].H2O'
_cod_original_sg_symbol_H-M P-1
_cod_database_code 8101982

loop_
_symmetry_equiv_pos_as_xyz
'x, y, z'
'-x, -y, -z'

loop_
_atom_site_label
_atom_site_type_symbol
_atom_site_fract_x
_atom_site_fract_y
_atom_site_fract_z
_atom_site_U_iso_or_equiv
_atom_site_adp_type
_atom_site_occupancy
_atom_site_symmetry_multiplicity
_atom_site_Wyckoff_symbol
_atom_site_calc_flag
_atom_site_refinement_flags
_atom_site_disorder_assembly
_atom_site_disorder_group
Zn1 Zn 0.54492(2) 0.77682(2) 0.711642(17) 0.04409(8) Uani 1 2 i d . . .
O1 O 0.44230(18) 0.59823(15) 0.75185(13) 0.0623(3) Uani 1 2 i d . . .
O5 O 0.70330(17) 0.90433(16) 0.89145(13) 0.0641(4) Uani 1 2 i d . . .
H5B H 0.7867 0.8809 0.8887 0.101 Uiso 1 2 i d . . .
H5A H 0.7454 1.0012 0.9205 0.077 Uiso 1 2 i d . . .
O1W O 0.84375(17) 1.19417(16) 0.99303(12) 0.0618(3) Uani 1 2 i d . . .
H2W H 0.9248 1.2001 1.0541 0.073 Uiso 1 2 i d . . .
H1W H 0.7808 1.2250 1.0339 0.105 Uiso 1 2 i d . . .
O3 O 0.72381(15) 0.73538(15) 0.64913(12) 0.0547(3) Uani 1 2 i d . . .
O4 O 0.8989(2) 0.7858(2) 0.83596(15) 0.0803(5) Uani 1 2 i d . . .
O2 O 0.3207(3) 0.6990(2) 0.8662(2) 0.1030(7) Uani 1 2 i d . . .
N2 N 0.43274(16) 0.72811(15) 0.51030(13) 0.0430(3) Uani 1 2 i d . . .
N1 N 0.43290(17) 0.92196(15) 0.71462(13) 0.0452(3) Uani 1 2 i d . . .
C1 C 0.4291(2) 1.0138(2) 0.81726(18) 0.0563(4) Uani 1 2 i d . . .
H1A H 0.4845 1.0213 0.8987 0.068 Uiso 1 2 i calc R . .
C8 C 0.2746(2) 0.6892(2) 0.25879(17) 0.0569(4) Uani 1 2 i d . . .
H8A H 0.2219 0.6752 0.1743 0.068 Uiso 1 2 i calc R . .
C3 C 0.2672(2) 1.0918(2) 0.6899(2) 0.0586(4) Uani 1 2 i d . . .
H3A H 0.2129 1.1496 0.6826 0.070 Uiso 1 2 i calc R . .
C14 C 0.2964(4) 0.4683(3) 0.8696(3) 0.0893(8) Uani 1 2 i d . . .
H14A H 0.3484 0.4081 0.8557 0.107 Uiso 1 2 i calc R . .
C2 C 0.3462(3) 1.0998(2) 0.8091(2) 0.0624(5) Uani 1 2 i d . . .
H2A H 0.3449 1.1615 0.8837 0.075 Uiso 1 2 i calc R . .
C17 C 0.9537(2) 0.6915(3) 0.6423(2) 0.0662(5) Uani 1 2 i d . . .
H17A H 1.0491 0.6957 0.6894 0.079 Uiso 1 2 i calc R . .
C18 C 0.9160(3) 0.6425(3) 0.5173(3) 0.0791(7) Uani 1 2 i d . . .
H18A H 0.8213 0.6373 0.4680 0.095 Uiso 1 2 i calc R . .
H18B H 0.9835 0.6126 0.4769 0.095 Uiso 1 2 i calc R . .
C11 C 0.35214(18) 0.80821(17) 0.48679(15) 0.0399(3) Uani 1 2 i d . . .
C12 C 0.35181(18) 0.91185(17) 0.59656(15) 0.0400(3) Uani 1 2 i d . . .
C4 C 0.2680(2) 0.99658(18) 0.57878(17) 0.0467(4) Uani 1 2 i d . . .
C16 C 0.8526(2) 0.7416(2) 0.71454(18) 0.0523(4) Uani 1 2 i d . . .
C13 C 0.3529(2) 0.5985(2) 0.82653(17) 0.0529(4) Uani 1 2 i d . . .
C7 C 0.2713(2) 0.79321(19) 0.36198(16) 0.0469(4) Uani 1 2 i d . . .
C10 C 0.4345(2) 0.6314(2) 0.40983(17) 0.0511(4) Uani 1 2 i d . . .
H10A H 0.4907 0.5770 0.4251 0.061 Uiso 1 2 i calc R . .
C9 C 0.3557(2) 0.6084(2) 0.28283(18) 0.0573(4) Uani 1 2 i d . . .
H9A H 0.3582 0.5389 0.2150 0.069 Uiso 1 2 i calc R . .
C6 C 0.1909(2) 0.8849(2) 0.34685(18) 0.0564(4) Uani 1 2 i d . . .
H6A H 0.1392 0.8775 0.2642 0.068 Uiso 1 2 i calc R . .
C5 C 0.1893(2) 0.9808(2) 0.45002(19) 0.0555(4) Uani 1 2 i d . . .
H5C H 0.1360 1.0381 0.4373 0.067 Uiso 1 2 i calc R . .
C15 C 0.1844(4) 0.4327(3) 0.9232(3) 0.1093(11) Uani 1 2 i d . . .
H15B H 0.1290 0.4898 0.9390 0.131 Uiso 1 2 i calc R . .
H15C H 0.1569 0.3493 0.9470 0.131 Uiso 1 2 i calc R . .

loop_
_atom_site_aniso_label
_atom_site_aniso_U_11
_atom_site_aniso_U_22
_atom_site_aniso_U_33
_atom_site_aniso_U_23
_atom_site_aniso_U_13
_atom_site_aniso_U_12
Zn1 0.04773(12) 0.05011(12) 0.04011(11) 0.01563(8) 0.00777(8) 0.02773(9)
O1 0.0811(10) 0.0563(8) 0.0625(8) 0.0228(6) 0.0347(7) 0.0341(7)
O5 0.0613(8) 0.0711(9) 0.0533(7) 0.0043(6) -0.0012(6) 0.0369(7)
O1W 0.0589(8) 0.0766(9) 0.0498(7) 0.0108(6) 0.0043(6) 0.0386(7)
O3 0.0493(7) 0.0752(9) 0.0492(7) 0.0209(6) 0.0107(5) 0.0369(6)
O4 0.0725(10) 0.1082(13) 0.0610(9) 0.0056(8) -0.0056(7) 0.0612(10)
O2 0.1188(15) 0.0949(13) 0.1544(19) 0.0624(13) 0.0930(15) 0.0714(12)
N2 0.0425(7) 0.0476(7) 0.0419(7) 0.0165(6) 0.0085(5) 0.0221(6)
N1 0.0484(7) 0.0504(8) 0.0404(7) 0.0170(6) 0.0102(6) 0.0242(6)
C1 0.0674(12) 0.0618(11) 0.0460(9) 0.0168(8) 0.0134(8) 0.0352(10)
C8 0.0588(11) 0.0686(12) 0.0400(8) 0.0182(8) 0.0056(7) 0.0263(9)
C3 0.0624(11) 0.0561(11) 0.0688(12) 0.0216(9) 0.0184(9) 0.0360(9)
C14 0.118(2) 0.0686(15) 0.0859(17) 0.0309(13) 0.0513(17) 0.0306(15)
C2 0.0751(13) 0.0614(12) 0.0573(11) 0.0136(9) 0.0199(10) 0.0381(11)
C17 0.0499(11) 0.0776(14) 0.0804(14) 0.0265(11) 0.0199(10) 0.0351(10)
C18 0.0732(15) 0.0968(18) 0.0847(16) 0.0305(14) 0.0383(13) 0.0464(14)
C11 0.0353(7) 0.0454(8) 0.0413(7) 0.0187(6) 0.0094(6) 0.0169(6)
C12 0.0363(7) 0.0417(8) 0.0441(8) 0.0191(6) 0.0095(6) 0.0162(6)
C4 0.0427(8) 0.0473(9) 0.0558(9) 0.0227(7) 0.0127(7) 0.0215(7)
C16 0.0462(9) 0.0560(10) 0.0582(10) 0.0189(8) 0.0101(8) 0.0266(8)
C13 0.0544(10) 0.0559(10) 0.0492(9) 0.0160(8) 0.0139(8) 0.0246(8)
C7 0.0409(8) 0.0573(10) 0.0428(8) 0.0211(7) 0.0072(6) 0.0197(7)
C10 0.0541(10) 0.0543(10) 0.0489(9) 0.0159(8) 0.0125(8) 0.0282(8)
C9 0.0645(11) 0.0619(11) 0.0439(9) 0.0118(8) 0.0128(8) 0.0286(9)
C6 0.0534(10) 0.0710(12) 0.0530(10) 0.0306(9) 0.0060(8) 0.0323(9)
C5 0.0527(10) 0.0627(11) 0.0634(11) 0.0316(9) 0.0109(8) 0.0329(9)
C15 0.122(2) 0.0871(19) 0.0907(19) 0.0255(16) 0.0504(18) 0.0068(18)

loop_
_atom_type_symbol
_atom_type_description
_atom_type_scat_dispersion_real
_atom_type_scat_dispersion_imag
_atom_type_scat_source
C C 0.0033 0.0016 'International Tables Vol C Tables 4.2.6.8 and 6.1.1.4'
H H 0.0000 0.0000 'International Tables Vol C Tables 4.2.6.8 and 6.1.1.4'
N N 0.0061 0.0033 'International Tables Vol C Tables 4.2.6.8 and 6.1.1.4'
O O 0.0106 0.0060 'International Tables Vol C Tables 4.2.6.8 and 6.1.1.4'
Zn Zn 0.2839 1.4301 'International Tables Vol C Tables 4.2.6.8 and 6.1.1.4'

loop_
_geom_angle_atom_site_label_1
_geom_angle_atom_site_label_2
_geom_angle_atom_site_label_3
_geom_angle
_geom_angle_site_symmetry_1
_geom_angle_site_symmetry_3
_geom_angle_publ_flag
O1 Zn1 O3 97.83(6) . . ?
O1 Zn1 O5 98.94(6) . . ?
O3 Zn1 O5 90.91(5) . . ?
O1 Zn1 N1 120.25(6) . . ?
O3 Zn1 N1 140.97(5) . . ?
O5 Zn1 N1 91.28(5) . . ?
O1 Zn1 N2 105.26(6) . . ?
O3 Zn1 N2 85.29(5) . . ?
O5 Zn1 N2 155.79(6) . . ?
N1 Zn1 N2 77.16(5) . . ?
C13 O1 Zn1 116.85(13) . . ?
Zn1 O5 H5B 101.6 . . ?
Zn1 O5 H5A 125.0 . . ?
H5B O5 H5A 106.4 . . ?
H2W O1W H1W 107.3 . . ?
C16 O3 Zn1 129.14(12) . . ?
C10 N2 C11 118.16(14) . . ?
C10 N2 Zn1 127.83(11) . . ?
C11 N2 Zn1 114.02(10) . . ?
C1 N1 C12 117.86(15) . . ?
C1 N1 Zn1 127.66(12) . . ?
C12 N1 Zn1 114.42(11) . . ?
N1 C1 C2 123.28(17) . . ?
N1 C1 H1A 118.4 . . ?
C2 C1 H1A 118.4 . . ?
C9 C8 C7 119.74(16) . . ?
C9 C8 H8A 120.1 . . ?
C7 C8 H8A 120.1 . . ?
C2 C3 C4 119.83(17) . . ?
C2 C3 H3A 120.1 . . ?
C4 C3 H3A 120.1 . . ?
C15 C14 C13 125.8(3) . . ?
C15 C14 H14A 117.1 . . ?
C13 C14 H14A 117.1 . . ?
C3 C2 C1 118.90(18) . . ?
C3 C2 H2A 120.5 . . ?
C1 C2 H2A 120.5 . . ?
C18 C17 C16 123.4(2) . . ?
C18 C17 H17A 118.3 . . ?
C16 C17 H17A 118.3 . . ?
C17 C18 H18A 120.0 . . ?
C17 C18 H18B 120.0 . . ?
H18A C18 H18B 120.0 . . ?
N2 C11 C7 122.86(15) . . ?
N2 C11 C12 117.21(13) . . ?
C7 C11 C12 119.93(14) . . ?
N1 C12 C4 122.84(15) . . ?
N1 C12 C11 117.19(13) . . ?
C4 C12 C11 119.96(14) . . ?
C3 C4 C12 117.26(15) . . ?
C3 C4 C5 123.96(16) . . ?
C12 C4 C5 118.79(16) . . ?
O4 C16 O3 123.96(17) . . ?
O4 C16 C17 118.58(17) . . ?
O3 C16 C17 117.46(17) . . ?
O2 C13 O1 123.31(19) . . ?
O2 C13 C14 121.6(2) . . ?
O1 C13 C14 115.00(19) . . ?
C11 C7 C8 117.26(16) . . ?
C11 C7 C6 118.69(16) . . ?
C8 C7 C6 124.04(16) . . ?
N2 C10 C9 122.67(17) . . ?
N2 C10 H10A 118.7 . . ?
C9 C10 H10A 118.7 . . ?
C8 C9 C10 119.31(18) . . ?
C8 C9 H9A 120.3 . . ?
C10 C9 H9A 120.3 . . ?
C5 C6 C7 121.24(16) . . ?
C5 C6 H6A 119.4 . . ?
C7 C6 H6A 119.4 . . ?
C6 C5 C4 121.34(16) . . ?
C6 C5 H5C 119.3 . . ?
C4 C5 H5C 119.3 . . ?
C14 C15 H15B 120.0 . . ?
C14 C15 H15C 120.0 . . ?
H15B C15 H15C 120.0 . . ?

loop_
_geom_bond_atom_site_label_1
_geom_bond_atom_site_label_2
_geom_bond_distance
_geom_bond_site_symmetry_2
_geom_bond_publ_flag
Zn1 O1 1.9560(14) . ?
Zn1 O3 2.0489(12) . ?
Zn1 O5 2.0668(13) . ?
Zn1 N1 2.1397(14) . ?
Zn1 N2 2.1481(13) . ?
O1 C13 1.262(2) . ?
O5 H5B 0.8984 . ?
O5 H5A 0.8999 . ?
O1W H2W 0.8962 . ?
O1W H1W 0.9004 . ?
O3 C16 1.262(2) . ?
O4 C16 1.256(2) . ?
O2 C13 1.210(2) . ?
N2 C10 1.331(2) . ?
N2 C11 1.357(2) . ?
N1 C1 1.326(2) . ?
N1 C12 1.354(2) . ?
C1 C2 1.396(3) . ?
C1 H1A 0.9300 . ?
C8 C9 1.367(3) . ?
C8 C7 1.402(3) . ?
C8 H8A 0.9300 . ?
C3 C2 1.366(3) . ?
C3 C4 1.400(3) . ?
C3 H3A 0.9300 . ?
C14 C15 1.259(4) . ?
C14 C13 1.491(3) . ?
C14 H14A 0.9300 . ?
C2 H2A 0.9300 . ?
C17 C18 1.294(3) . ?
C17 C16 1.488(3) . ?
C17 H17A 0.9300 . ?
C18 H18A 0.9300 . ?
C18 H18B 0.9300 . ?
C11 C7 1.400(2) . ?
C11 C12 1.435(2) . ?
C12 C4 1.407(2) . ?
C4 C5 1.430(2) . ?
C7 C6 1.442(2) . ?
C10 C9 1.392(3) . ?
C10 H10A 0.9300 . ?
C9 H9A 0.9300 . ?
C6 C5 1.345(3) . ?
C6 H6A 0.9300 . ?
C5 H5C 0.9300 . ?
C15 H15B 0.9300 . ?
C15 H15C 0.9300 . ?
